data_7714810
loop_
_publ_author_name
'Liu, Guan-Lin'
'Wu, En-Hsu'
'Hung, Yu-Ching'
'Chou, Wei-Chi'
'Hung, Chia-Hsin'
'Lin, Chu-Chieh'
'Ko, Bao-Tsan'

_publ_section_title
;
 Tetracosanuclear nickel complexes as effective catalysts for
 cycloaddition of carbon dioxide with epoxides.
;
_journal_issue 4
_journal_name_full 'Dalton transactions (Cambridge, England : 2003)'
_journal_page_first 1425
_journal_page_last 1429
_journal_paper_doi 10.1039/d3dt03460g
_journal_volume 53
_journal_year 2024
_chemical_formula_moiety 'C176 H272 N16 Ni24 O88, [14.5 CH2Cl2 ]'
_chemical_formula_sum 'C234 H388 Cl116 N16 Ni24 O88'
_chemical_formula_weight 10354.82
_space_group_crystal_system tetragonal
_space_group_IT_number 87
_space_group_name_Hall '-I 4'
_space_group_name_H-M_alt 'I 4/m'
_atom_sites_solution_hydrogens geom
_audit_creation_date 2023-12-05
_audit_creation_method
;
Olex2 1.5
(compiled 2023.08.24 svn.re1ec1418 for OlexSys, GUI svn.r6817)
;
_audit_update_record
;
2023-12-10 deposited with the CCDC.	2023-12-21 downloaded from the CCDC.
;
_cell_angle_alpha 90
_cell_angle_beta 90
_cell_angle_gamma 90
_cell_formula_units_Z 4
_cell_length_a 24.8850(12)
_cell_length_b 24.8850(12)
_cell_length_c 73.876(6)
_cell_measurement_reflns_used 9615
_cell_measurement_temperature 150.00
_cell_measurement_theta_max 27.03
_cell_measurement_theta_min 2.59
_cell_volume 45749(5)
_computing_cell_refinement 'SAINT V8.40A (Bruker, 2019)'
_computing_data_collection 'SAINT V8.40A (Bruker, 2019)'
_computing_data_reduction 'SAINT V8.40A (Bruker, 2019)'
_computing_molecular_graphics 'Olex2 1.5 (Dolomanov et al., 2009)'
_computing_publication_material 'Olex2 1.5 (Dolomanov et al., 2009)'
_computing_structure_refinement 'SHELXL 2018/3 (Sheldrick, 2015)'
_computing_structure_solution 'SHELXT 2014/5 (Sheldrick, 2014)'
_diffrn_ambient_temperature 150.00
_diffrn_measured_fraction_theta_full 0.996
_diffrn_measured_fraction_theta_max 0.996
_diffrn_measurement_device_type 'Bruker APEX-II CCD'
_diffrn_measurement_method '\f and \w scans'
_diffrn_radiation_type MoK\a
_diffrn_radiation_wavelength 0.71073
_diffrn_reflns_av_R_equivalents 0.0525
_diffrn_reflns_av_unetI/netI 0.0198
_diffrn_reflns_Laue_measured_fraction_full 0.996
_diffrn_reflns_Laue_measured_fraction_max 0.996
_diffrn_reflns_limit_h_max 29
_diffrn_reflns_limit_h_min -29
_diffrn_reflns_limit_k_max 27
_diffrn_reflns_limit_k_min -29
_diffrn_reflns_limit_l_max 87
_diffrn_reflns_limit_l_min -87
_diffrn_reflns_number 318236
_diffrn_reflns_point_group_measured_fraction_full 0.996
_diffrn_reflns_point_group_measured_fraction_max 0.996
_diffrn_reflns_theta_full 25.000
_diffrn_reflns_theta_max 25.000
_diffrn_reflns_theta_min 2.471
_diffrn_source_current 30.0
_diffrn_source_power 1.5
_diffrn_source_voltage 50.0
_diffrn_standards_number 0
_exptl_absorpt_coefficient_mu 1.700
_exptl_absorpt_correction_T_max 0.9281
_exptl_absorpt_correction_T_min 0.8192
_exptl_absorpt_correction_type multi-scan
_exptl_absorpt_process_details
;
SADABS-2016/2 (Bruker,2016/2) was used for absorption correction.
wR2(int) was 0.0633 before and 0.0526 after correction.
The Ratio of minimum to maximum transmission is 0.8827.
The \l/2 correction factor is Not present.
;
_exptl_crystal_colour green
_exptl_crystal_colour_primary green
_exptl_crystal_density_diffrn 1.503
_exptl_crystal_description cube
_exptl_crystal_F_000 21008
_exptl_crystal_size_max 0.41
_exptl_crystal_size_mid 0.28
_exptl_crystal_size_min 0.2
_refine_diff_density_max 1.815
_refine_diff_density_min -1.005
_refine_diff_density_rms 0.155
_refine_ls_extinction_method none
_refine_ls_goodness_of_fit_ref 1.128
_refine_ls_hydrogen_treatment constr
_refine_ls_matrix_type full
_refine_ls_number_parameters 701
_refine_ls_number_reflns 20267
_refine_ls_number_restraints 14
_refine_ls_restrained_S_all 1.127
_refine_ls_R_factor_all 0.0963
_refine_ls_R_factor_gt 0.0846
_refine_ls_shift/su_max 0.008
_refine_ls_shift/su_mean 0.000
_refine_ls_structure_factor_coef Fsqd
_refine_ls_weighting_details 'w=1/[\s^2^(Fo^2^)+(0.0724P)^2^+1162.9983P] where P=(Fo^2^+2Fc^2^)/3'
_refine_ls_weighting_scheme calc
_refine_ls_wR_factor_gt 0.2303
_refine_ls_wR_factor_ref 0.2375
_reflns_Friedel_coverage 0.000
_reflns_number_gt 17396
_reflns_number_total 20267
_reflns_threshold_expression 'I > 2\s(I)'
_cod_data_source_file d3dt03460g2.cif
_cod_data_source_block (l4ni3)8_sq
_cod_depositor_comments 'Adding full bibliography for 7714805--7714810.cif.'
_cod_original_cell_volume 45749(6)
_cod_database_code 7714810
_shelx_shelxl_version_number 2018/3
_shelx_space_group_comment
;
The symmetry employed for this shelxl refinement is uniquely defined
by the following loop, which should always be used as a source of
symmetry information in preference to the above space-group names.
They are only intended as comments.
;
_shelx_estimated_absorpt_t_max 0.727
_shelx_estimated_absorpt_t_min 0.542
_olex2_refinement_description
;
1. Fixed Uiso
 At 1.2 times of:
  All C(H) groups, All C(H,H) groups, All O(H) groups
 At 1.5 times of:
  All C(H,H,H) groups
2. Restrained distances
 H31A-H30B
 2.2 with sigma of 0.01
 H9B-H8A
 2.2 with sigma of 0.01
3. Uiso/Uaniso restraints and constraints
Uanis(C30) \\sim Ueq: with sigma of 0.001 and sigma for terminal atoms of 0.002
Uanis(C8) \\sim Ueq: with sigma of 0.001 and sigma for terminal atoms of 0.002
4.a Ternary CH refined with riding coordinates:
 O6(H6), O16(H16)
4.b Secondary CH2 refined with riding coordinates:
 C9(H9A,H9B), C10(H10A,H10B), C11(H11A,H11B), C31(H31A,H31B), C32(H32A,H32B),
 C33(H33A,H33B)
4.c Aromatic/amide H refined with riding coordinates:
 C2(H2), C3(H3), C5(H5), C24(H24), C25(H25), C27(H27)
4.d Idealised Me refined as rotating group:
 C8(H8A,H8B,H8C), C12(H12A,H12B,H12C), C13(H13A,H13B,H13C), C14(H14A,H14B,
 H14C), C16(H16A,H16B,H16C), C18(H18A,H18B,H18C), C20(H20A,H20B,H20C), C22(H22A,
 H22B,H22C), C30(H30A,H30B,H30C), C34(H34A,H34B,H34C), C35(H35A,H35B,H35C),
 C36(H36A,H36B,H36C), C38(H38A,H38B,H38C), C40(H40A,H40B,H40C), C42(H42A,H42B,
 H42C), C44(H44A,H44B,H44C)
;
_platon_squeeze_special_details
;
A solvent mask was calculated and 9710 electrons were 
found in a volume of 28336\%A^3^ in 2 voids per unit cell. 
This is consistent with the presence of 
[14.5 CH2Cl2] per Asymmetric Unit 
which account for 9744 electrons 
per unit cell.
;
_platon_squeeze_void_probe_radius 1.20
_olex2_submission_special_instructions 'No special instructions were received'

loop_
_space_group_symop_operation_xyz
'x, y, z'
'-x, -y, z'
'-y, x, z'
'y, -x, z'
'x+1/2, y+1/2, z+1/2'
'-x+1/2, -y+1/2, z+1/2'
'-y+1/2, x+1/2, z+1/2'
'y+1/2, -x+1/2, z+1/2'
'-x, -y, -z'
'x, y, -z'
'y, -x, -z'
'-y, x, -z'
'-x+1/2, -y+1/2, -z+1/2'
'x+1/2, y+1/2, -z+1/2'
'y+1/2, -x+1/2, -z+1/2'
'-y+1/2, x+1/2, -z+1/2'

loop_
_atom_site_label
_atom_site_type_symbol
_atom_site_fract_x
_atom_site_fract_y
_atom_site_fract_z
_atom_site_U_iso_or_equiv
_atom_site_adp_type
_atom_site_occupancy
_atom_site_site_symmetry_order
_atom_site_calc_flag
_atom_site_refinement_flags_posn
_atom_site_refinement_flags_adp
_atom_site_refinement_flags_occupancy
_atom_site_disorder_assembly
_atom_site_disorder_group
Ni1 Ni 0.84128(3) 0.57499(3) 0.70046(2) 0.02099(19) Uani 1 1 d . . . . .
Ni2 Ni 0.75343(3) 0.63147(3) 0.68060(2) 0.01979(19) Uani 1 1 d . . . . .
Ni3 Ni 0.66116(3) 0.67809(3) 0.65735(2) 0.01979(19) Uani 1 1 d . . . . .
Ni4 Ni 0.69237(4) 0.80197(4) 0.63325(2) 0.0266(2) Uani 1 1 d . . . . .
Ni5 Ni 0.58886(3) 0.77501(3) 0.65186(2) 0.02134(19) Uani 1 1 d . . . . .
Ni6 Ni 0.73784(3) 0.51171(3) 0.67343(2) 0.01856(18) Uani 1 1 d . . . . .
O1 O 0.83537(19) 0.63432(19) 0.68151(7) 0.0269(11) Uani 1 1 d . . . . .
O2 O 0.8161(2) 0.6280(2) 0.72028(7) 0.0307(11) Uani 1 1 d . . . . .
O3 O 0.7516(2) 0.6699(2) 0.70453(7) 0.0308(11) Uani 1 1 d . . . . .
O4 O 0.75371(18) 0.58211(18) 0.65779(6) 0.0222(10) Uani 1 1 d . . . . .
O5 O 0.70013(19) 0.62797(19) 0.63939(7) 0.0260(10) Uani 1 1 d . . . . .
O6 O 0.76376(17) 0.55948(17) 0.69313(6) 0.0198(9) Uani 1 1 d . . . . .
H6 H 0.740121 0.556582 0.704030 0.024 Uiso 1 1 calc R U . . .
O7 O 0.73534(18) 0.70086(18) 0.66641(6) 0.0225(10) Uani 1 1 d . . . . .
O8 O 0.66890(17) 0.62474(18) 0.67939(6) 0.0212(10) Uani 1 1 d . . . . .
O9 O 0.7485(2) 0.7803(2) 0.65285(7) 0.0335(12) Uani 1 1 d . . . . .
O10 O 0.66132(18) 0.53519(18) 0.67919(6) 0.0233(10) Uani 1 1 d . . . . .
O11 O 0.64476(19) 0.83506(19) 0.65299(7) 0.0273(11) Uani 1 1 d . . . . .
O12 O 0.6363(2) 0.8254(2) 0.61365(8) 0.0371(13) Uani 1 1 d . . . . .
O13 O 0.56042(19) 0.8056(2) 0.62854(7) 0.0304(11) Uani 1 1 d . . . . .
O14 O 0.73512(17) 0.37854(17) 0.67382(6) 0.0205(9) Uani 1 1 d . . . . .
O15 O 0.72486(19) 0.45079(18) 0.69140(6) 0.0233(10) Uani 1 1 d . . . . .
O16 O 0.64901(17) 0.73431(18) 0.63837(6) 0.0227(10) Uani 1 1 d . . . . .
H16 H 0.635251 0.717964 0.626910 0.027 Uiso 1 1 calc R U . . .
O17 O 0.80745(17) 0.47512(18) 0.66655(6) 0.0228(10) Uani 1 1 d . . . . .
O18 O 0.53338(17) 0.71121(18) 0.65077(6) 0.0212(10) Uani 1 1 d . . . . .
O19 O 0.87045(19) 0.5208(2) 0.68119(7) 0.0270(11) Uani 1 1 d . . . . .
O20 O 0.59115(19) 0.64253(19) 0.64957(7) 0.0273(11) Uani 1 1 d . . . . .
O21 O 0.9777(2) 0.6357(3) 0.62425(9) 0.0509(16) Uani 1 1 d . . . . .
O22 O 0.7621(3) 0.9200(3) 0.70947(10) 0.067(2) Uani 1 1 d . . . . .
N1 N 0.9199(2) 0.6003(2) 0.70309(8) 0.0243(12) Uani 1 1 d . . . . .
N2 N 0.8436(2) 0.5127(2) 0.72163(8) 0.0295(14) Uani 1 1 d . . . . .
N3 N 0.7289(3) 0.8772(3) 0.63201(10) 0.0377(16) Uani 1 1 d . . . . .
N4 N 0.7412(3) 0.7660(3) 0.61173(10) 0.0402(16) Uani 1 1 d . . . . .
C1 C 0.8732(3) 0.6359(3) 0.66843(10) 0.0248(15) Uani 1 1 d . . . . .
C2 C 0.8571(3) 0.6520(3) 0.65077(11) 0.0316(16) Uani 1 1 d . . . . .
H2 H 0.821030 0.662876 0.648642 0.038 Uiso 1 1 calc R U . . .
C3 C 0.8931(3) 0.6517(3) 0.63689(11) 0.0345(17) Uani 1 1 d . . . . .
H3 H 0.881700 0.662505 0.625170 0.041 Uiso 1 1 calc R U . . .
C4 C 0.9465(3) 0.6361(3) 0.63948(11) 0.0360(18) Uani 1 1 d . . . . .
C5 C 0.9620(3) 0.6226(3) 0.65665(11) 0.0354(18) Uani 1 1 d . . . . .
H5 H 0.998200 0.612064 0.658646 0.042 Uiso 1 1 calc R U . . .
C6 C 0.9263(3) 0.6236(3) 0.67161(10) 0.0290(16) Uani 1 1 d . . . . .
C7 C 0.9499(3) 0.6158(3) 0.68996(11) 0.0338(17) Uani 1 1 d . . . . .
C8 C 1.0074(5) 0.6274(5) 0.69278(17) 0.070(3) Uani 1 1 d . U . . .
H8A H 1.011262 0.660515 0.699831 0.104 Uiso 1 1 calc DR U . . .
H8B H 1.025166 0.631786 0.681024 0.104 Uiso 1 1 calc R U . . .
H8C H 1.024140 0.597525 0.699353 0.104 Uiso 1 1 calc R U . . .
C9 C 0.9403(3) 0.6000(3) 0.72188(11) 0.0342(17) Uani 1 1 d . . . . .
H9A H 0.920130 0.626775 0.729085 0.041 Uiso 1 1 calc R U . . .
H9B H 0.978600 0.610818 0.721849 0.041 Uiso 1 1 calc DR U . . .
C10 C 0.9352(3) 0.5458(4) 0.73074(12) 0.042(2) Uani 1 1 d . . . . .
H10A H 0.959461 0.544545 0.741347 0.050 Uiso 1 1 calc R U . . .
H10B H 0.947334 0.517951 0.722086 0.050 Uiso 1 1 calc R U . . .
C11 C 0.8789(3) 0.5323(4) 0.73687(11) 0.041(2) Uani 1 1 d . . . . .
H11A H 0.862455 0.564625 0.742349 0.050 Uiso 1 1 calc R U . . .
H11B H 0.880829 0.504168 0.746337 0.050 Uiso 1 1 calc R U . . .
C12 C 0.7875(3) 0.5062(4) 0.72962(12) 0.043(2) Uani 1 1 d . . . . .
H12A H 0.775208 0.540843 0.734410 0.064 Uiso 1 1 calc R U . . .
H12B H 0.788513 0.479709 0.739421 0.064 Uiso 1 1 calc R U . . .
H12C H 0.762690 0.494010 0.720175 0.064 Uiso 1 1 calc R U . . .
C13 C 0.8600(4) 0.4606(3) 0.71489(13) 0.046(2) Uani 1 1 d . . . . .
H13A H 0.833870 0.447884 0.705939 0.068 Uiso 1 1 calc R U . . .
H13B H 0.861852 0.435027 0.724956 0.068 Uiso 1 1 calc R U . . .
H13C H 0.895469 0.463620 0.709199 0.068 Uiso 1 1 calc R U . . .
C14 C 1.0284(4) 0.6118(4) 0.62566(14) 0.052(2) Uani 1 1 d . . . . .
H14A H 1.050446 0.622330 0.615249 0.078 Uiso 1 1 calc R U . . .
H14B H 1.024446 0.572647 0.625854 0.078 Uiso 1 1 calc R U . . .
H14C H 1.045853 0.623753 0.636851 0.078 Uiso 1 1 calc R U . . .
C15 C 0.7788(3) 0.6616(3) 0.71849(9) 0.0250(15) Uani 1 1 d . . . . .
C16 C 0.7662(5) 0.6964(5) 0.73472(16) 0.072(3) Uani 1 1 d . . . . .
H16A H 0.772263 0.734193 0.731624 0.108 Uiso 1 1 calc R U . . .
H16B H 0.789623 0.686249 0.744825 0.108 Uiso 1 1 calc R U . . .
H16C H 0.728581 0.691247 0.738219 0.108 Uiso 1 1 calc R U . . .
C17 C 0.7339(3) 0.5951(3) 0.64209(9) 0.0218(14) Uani 1 1 d . . . . .
C18 C 0.7593(3) 0.5653(3) 0.62629(10) 0.0329(17) Uani 1 1 d . . . . .
H18A H 0.798250 0.563075 0.628092 0.049 Uiso 1 1 calc R U . . .
H18B H 0.751710 0.584567 0.615012 0.049 Uiso 1 1 calc R U . . .
H18C H 0.744284 0.528908 0.625572 0.049 Uiso 1 1 calc R U . . .
C19 C 0.7578(3) 0.7481(3) 0.66506(10) 0.0255(15) Uani 1 1 d . . . . .
C20 C 0.7981(4) 0.7621(3) 0.67916(12) 0.042(2) Uani 1 1 d . . . . .
H20A H 0.784007 0.752630 0.691127 0.063 Uiso 1 1 calc R U . . .
H20B H 0.805555 0.800736 0.678717 0.063 Uiso 1 1 calc R U . . .
H20C H 0.831397 0.742090 0.676920 0.063 Uiso 1 1 calc R U . . .
C21 C 0.6423(3) 0.5805(3) 0.68113(8) 0.0196(13) Uani 1 1 d . . . . .
C22 C 0.5840(3) 0.5848(3) 0.68677(13) 0.0366(19) Uani 1 1 d . . . . .
H22A H 0.579703 0.570224 0.699000 0.055 Uiso 1 1 calc R U . . .
H22B H 0.561591 0.564476 0.678305 0.055 Uiso 1 1 calc R U . . .
H22C H 0.573100 0.622676 0.686665 0.055 Uiso 1 1 calc R U . . .
C23 C 0.6715(3) 0.8581(3) 0.66661(11) 0.0278(16) Uani 1 1 d . . . . .
C24 C 0.6546(3) 0.8504(3) 0.68401(12) 0.0376(18) Uani 1 1 d . . . . .
H24 H 0.622247 0.831021 0.686052 0.045 Uiso 1 1 calc R U . . .
C25 C 0.6830(4) 0.8701(3) 0.69888(11) 0.0368(18) Uani 1 1 d . . . . .
H25 H 0.670112 0.864262 0.710830 0.044 Uiso 1 1 calc R U . . .
C26 C 0.7307(4) 0.8985(4) 0.69594(13) 0.047(2) Uani 1 1 d . . . . .
C27 C 0.7465(4) 0.9111(3) 0.67875(13) 0.044(2) Uani 1 1 d . . . . .
H27 H 0.777194 0.933187 0.676866 0.052 Uiso 1 1 calc R U . . .
C28 C 0.7168(3) 0.8910(3) 0.66355(12) 0.0343(18) Uani 1 1 d . . . . .
C29 C 0.7351(3) 0.9084(3) 0.64540(13) 0.0396(19) Uani 1 1 d . . . . .
C30 C 0.7570(4) 0.9646(4) 0.64368(16) 0.061(3) Uani 1 1 d . U . . .
H30A H 0.735662 0.984673 0.634805 0.092 Uiso 1 1 calc R U . . .
H30B H 0.794484 0.963079 0.639678 0.092 Uiso 1 1 calc DR U . . .
H30C H 0.755012 0.982689 0.655453 0.092 Uiso 1 1 calc R U . . .
C31 C 0.7418(4) 0.8964(4) 0.61364(13) 0.048(2) Uani 1 1 d . . . . .
H31A H 0.759509 0.931921 0.614455 0.058 Uiso 1 1 calc DR U . . .
H31B H 0.708175 0.900755 0.606662 0.058 Uiso 1 1 calc R U . . .
C32 C 0.7789(4) 0.8572(4) 0.60371(15) 0.059(3) Uani 1 1 d . . . . .
H32A H 0.794994 0.875866 0.593187 0.071 Uiso 1 1 calc R U . . .
H32B H 0.808503 0.846722 0.611929 0.071 Uiso 1 1 calc R U . . .
C33 C 0.7507(4) 0.8069(4) 0.59714(13) 0.052(2) Uani 1 1 d . . . . .
H33A H 0.715680 0.817157 0.591791 0.062 Uiso 1 1 calc R U . . .
H33B H 0.772582 0.790269 0.587453 0.062 Uiso 1 1 calc R U . . .
C34 C 0.7094(4) 0.7210(4) 0.60324(13) 0.056(3) Uani 1 1 d . . . . .
H34A H 0.701000 0.693918 0.612447 0.084 Uiso 1 1 calc R U . . .
H34B H 0.730534 0.704475 0.593536 0.084 Uiso 1 1 calc R U . . .
H34C H 0.675854 0.735351 0.598209 0.084 Uiso 1 1 calc R U . . .
C35 C 0.7894(4) 0.7401(5) 0.61795(16) 0.067(3) Uani 1 1 d . . . . .
H35A H 0.812992 0.766705 0.623627 0.101 Uiso 1 1 calc R U . . .
H35B H 0.807907 0.723538 0.607661 0.101 Uiso 1 1 calc R U . . .
H35C H 0.780045 0.712293 0.626814 0.101 Uiso 1 1 calc R U . . .
C36 C 0.7496(7) 0.9100(7) 0.72744(19) 0.098(5) Uani 1 1 d . . . . .
H36A H 0.744199 0.871319 0.729199 0.147 Uiso 1 1 calc R U . . .
H36B H 0.716542 0.929215 0.730658 0.147 Uiso 1 1 calc R U . . .
H36C H 0.779064 0.922363 0.735173 0.147 Uiso 1 1 calc R U . . .
C37 C 0.5869(3) 0.8237(3) 0.61542(11) 0.0302(16) Uani 1 1 d . . . . .
C38 C 0.5540(4) 0.8436(4) 0.59973(14) 0.052(2) Uani 1 1 d . . . . .
H38A H 0.555275 0.817270 0.589892 0.078 Uiso 1 1 calc R U . . .
H38B H 0.568576 0.877970 0.595471 0.078 Uiso 1 1 calc R U . . .
H38C H 0.516657 0.848692 0.603603 0.078 Uiso 1 1 calc R U . . .
C39 C 0.7271(2) 0.4025(3) 0.68934(9) 0.0200(13) Uani 1 1 d . . . . .
C40 C 0.7195(3) 0.3662(3) 0.70571(10) 0.0261(15) Uani 1 1 d . . . . .
H40A H 0.681071 0.361117 0.707976 0.039 Uiso 1 1 calc R U . . .
H40B H 0.736315 0.382765 0.716331 0.039 Uiso 1 1 calc R U . . .
H40C H 0.736358 0.331272 0.703354 0.039 Uiso 1 1 calc R U . . .
C41 C 0.8572(3) 0.4907(3) 0.66857(9) 0.0224(14) Uani 1 1 d . . . . .
C42 C 0.8978(3) 0.4696(3) 0.65623(12) 0.0363(18) Uani 1 1 d . . . . .
H42A H 0.930699 0.491091 0.657282 0.054 Uiso 1 1 calc R U . . .
H42B H 0.884390 0.471542 0.643771 0.054 Uiso 1 1 calc R U . . .
H42C H 0.905654 0.432172 0.659330 0.054 Uiso 1 1 calc R U . . .
C43 C 0.5450(3) 0.6619(3) 0.64779(9) 0.0226(14) Uani 1 1 d . . . . .
C44 C 0.5013(3) 0.6249(3) 0.64102(12) 0.0367(18) Uani 1 1 d . . . . .
H44A H 0.466715 0.636031 0.646136 0.055 Uiso 1 1 calc R U . . .
H44B H 0.509268 0.587989 0.644748 0.055 Uiso 1 1 calc R U . . .
H44C H 0.499611 0.626798 0.627784 0.055 Uiso 1 1 calc R U . . .

loop_
_atom_site_aniso_label
_atom_site_aniso_U_11
_atom_site_aniso_U_22
_atom_site_aniso_U_33
_atom_site_aniso_U_23
_atom_site_aniso_U_13
_atom_site_aniso_U_12
Ni1 0.0186(4) 0.0198(4) 0.0246(4) 0.0002(3) -0.0026(3) 0.0002(3)
Ni2 0.0173(4) 0.0174(4) 0.0247(4) 0.0005(3) -0.0008(3) 0.0006(3)
Ni3 0.0177(4) 0.0176(4) 0.0241(4) 0.0013(3) -0.0003(3) 0.0015(3)
Ni4 0.0221(4) 0.0259(5) 0.0316(5) 0.0076(4) 0.0035(4) 0.0012(4)
Ni5 0.0183(4) 0.0190(4) 0.0267(5) 0.0025(3) 0.0014(3) 0.0012(3)
Ni6 0.0163(4) 0.0160(4) 0.0234(4) -0.0003(3) 0.0009(3) 0.0002(3)
O1 0.020(2) 0.028(3) 0.033(3) 0.000(2) -0.001(2) -0.003(2)
O2 0.034(3) 0.028(3) 0.030(3) -0.005(2) -0.008(2) 0.004(2)
O3 0.029(3) 0.031(3) 0.032(3) -0.009(2) -0.002(2) 0.005(2)
O4 0.023(2) 0.022(2) 0.022(2) 0.0034(19) 0.0010(19) -0.0007(19)
O5 0.025(2) 0.026(3) 0.027(3) 0.000(2) 0.002(2) 0.004(2)
O6 0.017(2) 0.018(2) 0.025(2) -0.0006(18) -0.0015(18) -0.0007(17)
O7 0.018(2) 0.020(2) 0.030(3) 0.0042(19) -0.0023(19) -0.0015(18)
O8 0.017(2) 0.020(2) 0.027(2) 0.0038(19) 0.0004(18) -0.0013(18)
O9 0.030(3) 0.029(3) 0.041(3) 0.005(2) -0.001(2) -0.002(2)
O10 0.019(2) 0.022(2) 0.029(3) 0.0016(19) 0.0002(19) 0.0022(19)
O11 0.025(3) 0.026(3) 0.032(3) 0.001(2) 0.003(2) -0.004(2)
O12 0.029(3) 0.039(3) 0.043(3) 0.018(3) 0.003(2) 0.000(2)
O13 0.024(3) 0.032(3) 0.036(3) 0.006(2) 0.000(2) 0.000(2)
O14 0.017(2) 0.019(2) 0.026(2) -0.0008(19) 0.0002(18) -0.0004(18)
O15 0.027(3) 0.022(3) 0.021(2) 0.0035(19) 0.0016(19) -0.0006(19)
O16 0.016(2) 0.022(2) 0.030(3) 0.001(2) 0.0008(19) 0.0015(18)
O17 0.016(2) 0.021(2) 0.031(3) -0.001(2) 0.0020(19) 0.0012(18)
O18 0.018(2) 0.023(2) 0.023(2) 0.0005(19) 0.0036(18) 0.0007(18)
O19 0.025(3) 0.029(3) 0.026(3) -0.004(2) 0.002(2) -0.003(2)
O20 0.023(3) 0.028(3) 0.032(3) -0.003(2) -0.003(2) -0.001(2)
O21 0.036(3) 0.071(4) 0.046(4) 0.017(3) 0.004(3) 0.016(3)
O22 0.073(5) 0.070(5) 0.057(5) -0.005(4) -0.022(4) -0.018(4)
N1 0.023(3) 0.026(3) 0.024(3) 0.002(2) -0.006(2) -0.001(2)
N2 0.026(3) 0.032(3) 0.031(3) 0.003(3) -0.009(3) -0.009(3)
N3 0.030(3) 0.036(4) 0.048(4) 0.011(3) 0.008(3) -0.001(3)
N4 0.040(4) 0.040(4) 0.041(4) 0.011(3) 0.007(3) 0.002(3)
C1 0.022(3) 0.020(3) 0.032(4) 0.005(3) 0.000(3) 0.000(3)
C2 0.026(4) 0.028(4) 0.041(4) 0.008(3) 0.004(3) 0.001(3)
C3 0.031(4) 0.039(4) 0.033(4) 0.009(3) -0.003(3) 0.006(3)
C4 0.022(4) 0.049(5) 0.037(4) 0.006(4) 0.005(3) 0.006(3)
C5 0.021(4) 0.039(4) 0.046(5) 0.009(4) 0.000(3) 0.004(3)
C6 0.028(4) 0.025(4) 0.034(4) 0.006(3) 0.005(3) -0.005(3)
C7 0.020(4) 0.035(4) 0.046(5) 0.008(4) -0.003(3) -0.003(3)
C8 0.068(3) 0.072(3) 0.069(3) 0.0019(19) -0.0024(19) -0.0016(19)
C9 0.026(4) 0.044(5) 0.033(4) -0.003(3) -0.004(3) -0.008(3)
C10 0.034(4) 0.045(5) 0.047(5) 0.001(4) -0.015(4) 0.000(4)
C11 0.044(5) 0.048(5) 0.032(4) 0.007(4) -0.005(4) 0.002(4)
C12 0.041(5) 0.048(5) 0.039(5) 0.011(4) -0.009(4) -0.002(4)
C13 0.051(5) 0.026(4) 0.060(6) 0.016(4) -0.012(4) 0.000(4)
C14 0.034(5) 0.067(6) 0.054(6) 0.007(5) 0.016(4) 0.007(4)
C15 0.026(4) 0.026(4) 0.023(4) -0.005(3) -0.004(3) -0.001(3)
C16 0.083(8) 0.064(7) 0.069(8) -0.026(6) -0.015(6) 0.028(6)
C17 0.017(3) 0.019(3) 0.030(4) -0.005(3) 0.003(3) -0.007(3)
C18 0.034(4) 0.035(4) 0.029(4) -0.007(3) 0.003(3) 0.011(3)
C19 0.024(4) 0.020(3) 0.033(4) 0.002(3) 0.001(3) -0.004(3)
C20 0.048(5) 0.029(4) 0.050(5) 0.001(4) -0.022(4) -0.010(4)
C21 0.022(3) 0.020(3) 0.017(3) -0.003(2) 0.002(3) -0.001(3)
C22 0.021(4) 0.023(4) 0.065(6) 0.013(4) 0.017(4) 0.005(3)
C23 0.024(4) 0.012(3) 0.047(5) 0.004(3) 0.000(3) 0.001(3)
C24 0.041(5) 0.024(4) 0.048(5) 0.007(3) 0.003(4) -0.003(3)
C25 0.052(5) 0.029(4) 0.029(4) -0.006(3) -0.001(4) -0.010(4)
C26 0.055(6) 0.039(5) 0.046(5) -0.011(4) -0.006(4) 0.007(4)
C27 0.039(5) 0.032(4) 0.060(6) -0.006(4) 0.000(4) 0.000(4)
C28 0.029(4) 0.020(4) 0.053(5) 0.003(3) -0.007(4) 0.000(3)
C29 0.032(4) 0.032(4) 0.054(5) 0.007(4) 0.006(4) -0.001(3)
C30 0.060(3) 0.060(3) 0.063(3) 0.0014(19) 0.0010(19) -0.0014(19)
C31 0.050(5) 0.043(5) 0.050(5) 0.020(4) 0.009(4) -0.008(4)
C32 0.062(6) 0.048(6) 0.068(7) 0.019(5) 0.020(5) -0.001(5)
C33 0.056(6) 0.053(6) 0.047(5) 0.017(4) 0.013(4) -0.002(5)
C34 0.064(6) 0.063(6) 0.041(5) 0.004(5) 0.016(5) 0.004(5)
C35 0.057(6) 0.085(8) 0.060(7) 0.027(6) 0.011(5) 0.015(6)
C36 0.106(12) 0.116(12) 0.072(9) -0.007(8) -0.008(8) -0.036(10)
C37 0.024(4) 0.030(4) 0.036(4) 0.005(3) 0.000(3) 0.006(3)
C38 0.036(5) 0.061(6) 0.059(6) 0.022(5) -0.004(4) 0.006(4)
C39 0.014(3) 0.018(3) 0.029(4) -0.001(3) 0.004(3) -0.001(2)
C40 0.022(3) 0.027(4) 0.029(4) 0.004(3) 0.001(3) -0.006(3)
C41 0.018(3) 0.022(3) 0.026(4) 0.001(3) -0.004(3) 0.001(3)
C42 0.022(4) 0.039(4) 0.047(5) -0.011(4) -0.007(3) -0.001(3)
C43 0.019(3) 0.020(3) 0.029(4) -0.005(3) 0.000(3) 0.000(3)
C44 0.028(4) 0.037(4) 0.044(5) -0.009(4) 0.005(3) -0.006(3)

loop_
_atom_type_symbol
_atom_type_description
_atom_type_scat_dispersion_real
_atom_type_scat_dispersion_imag
_atom_type_scat_source
C C 0.0033 0.0016 'International Tables Vol C Tables 4.2.6.8 and 6.1.1.4'
H H 0.0000 0.0000 'International Tables Vol C Tables 4.2.6.8 and 6.1.1.4'
Cl Cl 0.1484 0.1585 'International Tables Vol C Tables 4.2.6.8 and 6.1.1.4'
N N 0.0061 0.0033 'International Tables Vol C Tables 4.2.6.8 and 6.1.1.4'
Ni Ni 0.3393 1.1124 'International Tables Vol C Tables 4.2.6.8 and 6.1.1.4'
O O 0.0106 0.0060 'International Tables Vol C Tables 4.2.6.8 and 6.1.1.4'

loop_
_geom_angle_atom_site_label_1
_geom_angle_atom_site_label_2
_geom_angle_atom_site_label_3
_geom_angle
_geom_angle_site_symmetry_1
_geom_angle_site_symmetry_3
_geom_angle_publ_flag
O1 Ni1 Ni2 43.03(13) . . ?
O1 Ni1 O2 90.1(2) . . ?
O1 Ni1 O6 83.49(18) . . ?
O1 Ni1 O19 91.4(2) . . ?
O1 Ni1 N1 85.0(2) . . ?
O1 Ni1 N2 176.8(2) . . ?
O2 Ni1 Ni2 79.99(14) . . ?
O2 Ni1 O19 177.0(2) . . ?
O2 Ni1 N2 87.4(2) . . ?
O6 Ni1 Ni2 42.79(12) . . ?
O6 Ni1 O2 91.29(19) . . ?
O6 Ni1 O19 91.47(19) . . ?
O6 Ni1 N1 168.1(2) . . ?
O6 Ni1 N2 94.6(2) . . ?
O19 Ni1 Ni2 102.90(14) . . ?
O19 Ni1 N2 91.2(2) . . ?
N1 Ni1 Ni2 126.66(16) . . ?
N1 Ni1 O2 91.5(2) . . ?
N1 Ni1 O19 86.1(2) . . ?
N1 Ni1 N2 97.1(2) . . ?
N2 Ni1 Ni2 134.38(16) . . ?
Ni1 Ni2 Ni3 173.39(4) . . ?
O1 Ni2 Ni1 42.99(14) . . ?
O1 Ni2 Ni3 138.31(14) . . ?
O1 Ni2 O4 92.51(19) . . ?
O1 Ni2 O7 101.82(19) . . ?
O1 Ni2 O8 177.39(19) . . ?
O3 Ni2 Ni1 78.97(14) . . ?
O3 Ni2 Ni3 107.02(15) . . ?
O3 Ni2 O1 88.7(2) . . ?
O3 Ni2 O4 172.3(2) . . ?
O3 Ni2 O6 91.3(2) . . ?
O3 Ni2 O7 92.5(2) . . ?
O3 Ni2 O8 92.99(19) . . ?
O4 Ni2 Ni1 96.74(13) . . ?
O4 Ni2 Ni3 76.99(13) . . ?
O4 Ni2 O8 85.56(18) . . ?
O6 Ni2 Ni1 42.99(12) . . ?
O6 Ni2 Ni3 132.63(13) . . ?
O6 Ni2 O1 83.65(19) . . ?
O6 Ni2 O4 81.28(18) . . ?
O6 Ni2 O7 173.44(18) . . ?
O6 Ni2 O8 94.32(17) . . ?
O7 Ni2 Ni1 143.24(13) . . ?
O7 Ni2 Ni3 40.92(13) . . ?
O7 Ni2 O4 94.76(18) . . ?
O7 Ni2 O8 80.11(17) . . ?
O8 Ni2 Ni1 135.47(13) . . ?
O8 Ni2 Ni3 42.86(12) . . ?
O5 Ni3 Ni2 77.38(14) . . ?
O5 Ni3 O8 94.19(19) . . ?
O5 Ni3 O14 174.53(19) . 3_655 ?
O7 Ni3 Ni2 41.56(13) . . ?
O7 Ni3 O5 87.34(19) . . ?
O7 Ni3 O8 80.76(18) . . ?
O7 Ni3 O14 92.73(18) . 3_655 ?
O8 Ni3 Ni2 42.92(12) . . ?
O8 Ni3 O14 91.21(18) . 3_655 ?
O14 Ni3 Ni2 106.22(13) 3_655 . ?
O16 Ni3 Ni2 139.68(13) . . ?
O16 Ni3 O5 92.46(19) . . ?
O16 Ni3 O7 99.89(19) . . ?
O16 Ni3 O8 173.35(19) . . ?
O16 Ni3 O14 82.15(18) . 3_655 ?
O16 Ni3 O20 88.7(2) . . ?
O20 Ni3 Ni2 128.95(14) . . ?
O20 Ni3 O5 87.6(2) . . ?
O20 Ni3 O7 170.23(19) . . ?
O20 Ni3 O8 91.29(19) . . ?
O20 Ni3 O14 93.12(18) . 3_655 ?
O9 Ni4 Ni5 101.49(15) . . ?
O9 Ni4 O12 178.8(2) . . ?
O9 Ni4 N3 88.3(2) . . ?
O9 Ni4 N4 91.6(2) . . ?
O11 Ni4 Ni5 42.86(14) . . ?
O11 Ni4 O9 89.8(2) . . ?
O11 Ni4 O12 89.7(2) . . ?
O11 Ni4 N3 85.6(2) . . ?
O11 Ni4 N4 178.4(3) . . ?
O12 Ni4 Ni5 78.85(15) . . ?
O12 Ni4 N4 89.0(3) . . ?
O16 Ni4 Ni5 43.41(13) . . ?
O16 Ni4 O9 90.69(19) . . ?
O16 Ni4 O11 83.89(19) . . ?
O16 Ni4 O12 90.3(2) . . ?
O16 Ni4 N3 169.4(2) . . ?
O16 Ni4 N4 95.2(2) . . ?
N3 Ni4 Ni5 126.65(19) . . ?
N3 Ni4 O12 90.6(2) . . ?
N3 Ni4 N4 95.3(3) . . ?
N4 Ni4 Ni5 135.9(2) . . ?
O11 Ni5 Ni4 43.08(14) . . ?
O11 Ni5 O14 92.98(19) . 3_655 ?
O11 Ni5 O16 83.38(19) . . ?
O11 Ni5 O17 102.42(19) . 3_655 ?
O11 Ni5 O18 178.06(19) . . ?
O13 Ni5 Ni4 79.89(14) . . ?
O13 Ni5 O11 89.9(2) . . ?
O13 Ni5 O14 172.5(2) . 3_655 ?
O13 Ni5 O16 91.6(2) . . ?
O13 Ni5 O17 91.8(2) . 3_655 ?
O13 Ni5 O18 91.25(19) . . ?
O14 Ni5 Ni4 97.49(13) 3_655 . ?
O14 Ni5 O17 94.43(18) 3_655 3_655 ?
O14 Ni5 O18 85.72(18) 3_655 . ?
O16 Ni5 Ni4 42.66(13) . . ?
O16 Ni5 O14 81.87(18) . 3_655 ?
O16 Ni5 O17 173.33(18) . 3_655 ?
O16 Ni5 O18 95.00(18) . . ?
O17 Ni5 Ni4 143.81(13) 3_655 . ?
O17 Ni5 O18 79.14(17) 3_655 . ?
O18 Ni5 Ni4 135.65(13) . . ?
O6 Ni6 O4 81.10(18) . . ?
O6 Ni6 O10 88.80(19) . . ?
O6 Ni6 O15 91.11(19) . . ?
O6 Ni6 O17 100.10(19) . . ?
O6 Ni6 O18 174.82(18) . 4_565 ?
O10 Ni6 O4 92.90(18) . . ?
O10 Ni6 O15 85.95(19) . . ?
O10 Ni6 O18 91.40(18) . 4_565 ?
O15 Ni6 O4 172.15(19) . . ?
O15 Ni6 O18 94.07(18) . 4_565 ?
O17 Ni6 O4 94.30(18) . . ?
O17 Ni6 O10 169.32(19) . . ?
O17 Ni6 O15 87.97(19) . . ?
O17 Ni6 O18 80.27(18) . 4_565 ?
O18 Ni6 O4 93.72(18) 4_565 . ?
Ni1 O1 Ni2 94.0(2) . . ?
C1 O1 Ni1 117.5(4) . . ?
C1 O1 Ni2 132.4(4) . . ?
C15 O2 Ni1 125.0(4) . . ?
C15 O3 Ni2 129.3(5) . . ?
Ni2 O4 Ni6 92.61(18) . . ?
C17 O4 Ni2 125.0(4) . . ?
C17 O4 Ni6 128.0(4) . . ?
C17 O5 Ni3 129.8(5) . . ?
Ni2 O6 Ni1 94.23(18) . . ?
Ni6 O6 Ni1 127.9(2) . . ?
Ni6 O6 Ni2 98.8(2) . . ?
Ni3 O7 Ni2 97.52(19) . . ?
C19 O7 Ni2 134.2(4) . . ?
C19 O7 Ni3 127.7(4) . . ?
Ni3 O8 Ni2 94.22(18) . . ?
C21 O8 Ni2 125.1(4) . . ?
C21 O8 Ni3 124.5(4) . . ?
C19 O9 Ni4 143.6(5) . . ?
C21 O10 Ni6 130.3(4) . . ?
Ni5 O11 Ni4 94.1(2) . . ?
C23 O11 Ni4 114.8(4) . . ?
C23 O11 Ni5 133.1(4) . . ?
C37 O12 Ni4 125.5(5) . . ?
C37 O13 Ni5 127.8(5) . . ?
Ni5 O14 Ni3 93.11(19) 4_565 4_565 ?
C39 O14 Ni3 128.0(4) . 4_565 ?
C39 O14 Ni5 125.6(4) . 4_565 ?
C39 O15 Ni6 130.3(4) . . ?
Ni3 O16 Ni4 128.9(2) . . ?
Ni3 O16 Ni5 96.6(2) . . ?
Ni4 O16 Ni5 93.93(19) . . ?
Ni6 O17 Ni5 98.20(19) . 4_565 ?
C41 O17 Ni5 130.7(4) . 4_565 ?
C41 O17 Ni6 130.5(4) . . ?
Ni5 O18 Ni6 94.66(18) . 3_655 ?
C43 O18 Ni5 125.6(4) . . ?
C43 O18 Ni6 123.7(4) . 3_655 ?
C41 O19 Ni1 144.0(5) . . ?
C43 O20 Ni3 130.3(4) . . ?
C4 O21 C14 117.0(7) . . ?
C26 O22 C36 119.9(9) . . ?
C7 N1 Ni1 124.9(5) . . ?
C7 N1 C9 120.7(6) . . ?
C9 N1 Ni1 114.4(4) . . ?
C11 N2 Ni1 108.5(5) . . ?
C11 N2 C12 106.2(6) . . ?
C12 N2 Ni1 109.0(5) . . ?
C13 N2 Ni1 113.2(5) . . ?
C13 N2 C11 112.4(6) . . ?
C13 N2 C12 107.4(6) . . ?
C29 N3 Ni4 124.7(6) . . ?
C29 N3 C31 119.6(7) . . ?
C31 N3 Ni4 115.3(6) . . ?
C33 N4 Ni4 109.4(6) . . ?
C33 N4 C34 106.7(7) . . ?
C34 N4 Ni4 108.3(5) . . ?
C35 N4 Ni4 114.4(6) . . ?
C35 N4 C33 113.8(8) . . ?
C35 N4 C34 103.7(8) . . ?
O1 C1 C2 117.9(6) . . ?
O1 C1 C6 122.7(6) . . ?
C6 C1 C2 119.4(7) . . ?
C3 C2 C1 120.2(7) . . ?
C2 C3 C4 121.6(7) . . ?
O21 C4 C3 115.4(7) . . ?
O21 C4 C5 127.0(7) . . ?
C5 C4 C3 117.6(7) . . ?
C4 C5 C6 122.8(7) . . ?
C1 C6 C5 118.2(7) . . ?
C1 C6 C7 124.3(7) . . ?
C5 C6 C7 117.3(7) . . ?
N1 C7 C6 119.7(6) . . ?
N1 C7 C8 121.1(8) . . ?
C8 C7 C6 119.1(8) . . ?
N1 C9 C10 112.6(6) . . ?
C9 C10 C11 114.2(7) . . ?
C10 C11 N2 112.9(7) . . ?
O2 C15 C16 116.9(7) . . ?
O3 C15 O2 126.7(6) . . ?
O3 C15 C16 116.5(7) . . ?
O4 C17 C18 114.0(6) . . ?
O5 C17 O4 126.0(6) . . ?
O5 C17 C18 120.0(6) . . ?
O7 C19 C20 116.5(6) . . ?
O9 C19 O7 124.3(7) . . ?
O9 C19 C20 119.2(6) . . ?
O8 C21 C22 117.3(6) . . ?
O10 C21 O8 124.8(6) . . ?
O10 C21 C22 117.8(6) . . ?
O11 C23 C24 119.7(7) . . ?
O11 C23 C28 121.8(7) . . ?
C24 C23 C28 118.5(7) . . ?
C23 C24 C25 122.4(8) . . ?
C24 C25 C26 119.0(8) . . ?
O22 C26 C25 124.4(9) . . ?
C27 C26 O22 115.0(9) . . ?
C27 C26 C25 120.3(8) . . ?
C26 C27 C28 119.9(8) . . ?
C23 C28 C27 119.3(8) . . ?
C23 C28 C29 124.0(7) . . ?
C27 C28 C29 116.7(7) . . ?
N3 C29 C28 119.5(7) . . ?
N3 C29 C30 123.2(8) . . ?
C28 C29 C30 117.2(8) . . ?
N3 C31 C32 111.5(7) . . ?
C33 C32 C31 113.6(9) . . ?
N4 C33 C32 113.8(8) . . ?
O12 C37 O13 127.9(7) . . ?
O12 C37 C38 116.7(7) . . ?
O13 C37 C38 115.4(7) . . ?
O14 C39 C40 116.4(6) . . ?
O15 C39 O14 124.7(6) . . ?
O15 C39 C40 118.9(6) . . ?
O17 C41 C42 118.6(6) . . ?
O19 C41 O17 121.1(6) . . ?
O19 C41 C42 120.2(6) . . ?
O18 C43 C44 118.6(6) . . ?
O20 C43 O18 123.9(6) . . ?
O20 C43 C44 117.5(6) . . ?

loop_
_geom_bond_atom_site_label_1
_geom_bond_atom_site_label_2
_geom_bond_distance
_geom_bond_site_symmetry_2
_geom_bond_publ_flag
Ni1 Ni2 2.9846(12) . ?
Ni1 O1 2.040(5) . ?
Ni1 O2 2.067(5) . ?
Ni1 O6 2.041(4) . ?
Ni1 O19 2.090(5) . ?
Ni1 N1 2.065(6) . ?
Ni1 N2 2.203(6) . ?
Ni2 Ni3 3.0929(12) . ?
Ni2 O1 2.042(5) . ?
Ni2 O3 2.011(5) . ?
Ni2 O4 2.085(5) . ?
Ni2 O6 2.033(4) . ?
Ni2 O7 2.070(5) . ?
Ni2 O8 2.112(4) . ?
Ni3 O5 2.063(5) . ?
Ni3 O7 2.044(5) . ?
Ni3 O8 2.109(5) . ?
Ni3 O14 2.114(4) 3_655 ?
Ni3 O16 2.004(5) . ?
Ni3 O20 2.037(5) . ?
Ni4 Ni5 2.9962(12) . ?
Ni4 O9 2.083(5) . ?
Ni4 O11 2.051(5) . ?
Ni4 O12 2.094(5) . ?
Ni4 O16 2.035(5) . ?
Ni4 N3 2.083(7) . ?
Ni4 N4 2.191(7) . ?
Ni5 O11 2.043(5) . ?
Ni5 O13 2.012(5) . ?
Ni5 O14 2.067(5) 3_655 ?
Ni5 O16 2.064(5) . ?
Ni5 O17 2.089(5) 3_655 ?
Ni5 O18 2.105(5) . ?
Ni6 O4 2.135(5) . ?
Ni6 O6 1.986(4) . ?
Ni6 O10 2.037(5) . ?
Ni6 O15 2.041(5) . ?
Ni6 O17 2.022(4) . ?
Ni6 O18 2.121(4) 4_565 ?
O1 C1 1.350(9) . ?
O2 C15 1.256(9) . ?
O3 C15 1.252(9) . ?
O4 C17 1.301(8) . ?
O5 C17 1.190(8) . ?
O7 C19 1.305(8) . ?
O8 C21 1.292(8) . ?
O9 C19 1.229(9) . ?
O10 C21 1.231(8) . ?
O11 C23 1.336(9) . ?
O12 C37 1.237(9) . ?
O13 C37 1.256(9) . ?
O14 C39 1.308(8) . ?
O15 C39 1.212(8) . ?
O17 C41 1.306(8) . ?
O18 C43 1.280(8) . ?
O19 C41 1.242(8) . ?
O20 C43 1.253(8) . ?
O21 C4 1.366(10) . ?
O21 C14 1.400(10) . ?
O22 C26 1.376(11) . ?
O22 C36 1.386(16) . ?
N1 C7 1.284(10) . ?
N1 C9 1.478(9) . ?
N2 C11 1.511(10) . ?
N2 C12 1.524(11) . ?
N2 C13 1.447(11) . ?
N3 C29 1.267(12) . ?
N3 C31 1.474(11) . ?
N4 C33 1.501(11) . ?
N4 C34 1.509(13) . ?
N4 C35 1.437(12) . ?
C1 C2 1.422(11) . ?
C1 C6 1.376(10) . ?
C2 C3 1.362(11) . ?
C3 C4 1.398(11) . ?
C4 C5 1.368(11) . ?
C5 C6 1.418(11) . ?
C6 C7 1.491(11) . ?
C7 C8 1.475(14) . ?
C9 C10 1.504(12) . ?
C10 C11 1.509(12) . ?
C15 C16 1.512(12) . ?
C17 C18 1.521(9) . ?
C19 C20 1.488(10) . ?
C21 C22 1.512(9) . ?
C23 C24 1.366(11) . ?
C23 C28 1.412(10) . ?
C24 C25 1.395(12) . ?
C25 C26 1.400(13) . ?
C26 C27 1.366(13) . ?
C27 C28 1.435(12) . ?
C28 C29 1.480(12) . ?
C29 C30 1.508(13) . ?
C31 C32 1.528(14) . ?
C32 C33 1.515(15) . ?
C37 C38 1.502(11) . ?
C39 C40 1.522(9) . ?
C41 C42 1.458(10) . ?
C43 C44 1.508(10) . ?

loop_
_geom_torsion_atom_site_label_1
_geom_torsion_atom_site_label_2
_geom_torsion_atom_site_label_3
_geom_torsion_atom_site_label_4
_geom_torsion
_geom_torsion_site_symmetry_1
_geom_torsion_site_symmetry_2
_geom_torsion_site_symmetry_3
_geom_torsion_site_symmetry_4
_geom_torsion_publ_flag
Ni1 O1 C1 C2 144.3(5) . . . . ?
Ni1 O1 C1 C6 -36.7(8) . . . . ?
Ni1 O2 C15 O3 -2.0(11) . . . . ?
Ni1 O2 C15 C16 179.4(7) . . . . ?
Ni1 O19 C41 O17 -18.2(12) . . . . ?
Ni1 O19 C41 C42 165.2(6) . . . . ?
Ni1 N1 C7 C6 8.4(10) . . . . ?
Ni1 N1 C7 C8 -173.0(7) . . . . ?
Ni1 N1 C9 C10 55.9(8) . . . . ?
Ni1 N2 C11 C10 -57.5(8) . . . . ?
Ni2 O1 C1 C2 18.8(9) . . . . ?
Ni2 O1 C1 C6 -162.3(5) . . . . ?
Ni2 O3 C15 O2 3.8(11) . . . . ?
Ni2 O3 C15 C16 -177.5(7) . . . . ?
Ni2 O4 C17 O5 -23.3(9) . . . . ?
Ni2 O4 C17 C18 154.6(5) . . . . ?
Ni2 O7 C19 O9 162.3(5) . . . . ?
Ni2 O7 C19 C20 -15.9(10) . . . . ?
Ni2 O8 C21 O10 -19.2(9) . . . . ?
Ni2 O8 C21 C22 157.9(5) . . . . ?
Ni3 O5 C17 O4 1.7(10) . . . . ?
Ni3 O5 C17 C18 -176.1(5) . . . . ?
Ni3 O7 C19 O9 -28.8(10) . . . . ?
Ni3 O7 C19 C20 153.0(6) . . . . ?
Ni3 O8 C21 O10 107.0(7) . . . . ?
Ni3 O8 C21 C22 -75.8(7) . . . . ?
Ni3 O14 C39 O15 -103.7(7) 4_565 . . . ?
Ni3 O14 C39 C40 75.5(7) 4_565 . . . ?
Ni3 O20 C43 O18 0.2(11) . . . . ?
Ni3 O20 C43 C44 177.7(5) . . . . ?
Ni4 O9 C19 O7 21.9(13) . . . . ?
Ni4 O9 C19 C20 -159.8(7) . . . . ?
Ni4 O11 C23 C24 -137.7(6) . . . . ?
Ni4 O11 C23 C28 43.1(8) . . . . ?
Ni4 O12 C37 O13 -4.0(12) . . . . ?
Ni4 O12 C37 C38 178.8(6) . . . . ?
Ni4 N3 C29 C28 1.7(11) . . . . ?
Ni4 N3 C29 C30 -174.0(7) . . . . ?
Ni4 N3 C31 C32 -58.1(9) . . . . ?
Ni4 N4 C33 C32 58.8(9) . . . . ?
Ni5 O11 C23 C24 -15.0(10) . . . . ?
Ni5 O11 C23 C28 165.9(5) . . . . ?
Ni5 O13 C37 O12 2.4(12) . . . . ?
Ni5 O13 C37 C38 179.7(6) . . . . ?
Ni5 O14 C39 O15 26.3(9) 4_565 . . . ?
Ni5 O14 C39 C40 -154.5(4) 4_565 . . . ?
Ni5 O17 C41 O19 -161.7(5) 4_565 . . . ?
Ni5 O17 C41 C42 15.0(9) 4_565 . . . ?
Ni5 O18 C43 O20 18.6(10) . . . . ?
Ni5 O18 C43 C44 -158.8(5) . . . . ?
Ni6 O4 C17 O5 104.8(7) . . . . ?
Ni6 O4 C17 C18 -77.3(7) . . . . ?
Ni6 O10 C21 O8 1.6(10) . . . . ?
Ni6 O10 C21 C22 -175.5(5) . . . . ?
Ni6 O15 C39 O14 -5.4(10) . . . . ?
Ni6 O15 C39 C40 175.3(4) . . . . ?
Ni6 O17 C41 O19 28.9(9) . . . . ?
Ni6 O17 C41 C42 -154.3(5) . . . . ?
Ni6 O18 C43 O20 -108.0(7) 3_655 . . . ?
Ni6 O18 C43 C44 74.5(8) 3_655 . . . ?
O1 C1 C2 C3 -176.8(7) . . . . ?
O1 C1 C6 C5 175.3(7) . . . . ?
O1 C1 C6 C7 -10.3(11) . . . . ?
O11 C23 C24 C25 175.2(7) . . . . ?
O11 C23 C28 C27 -175.0(7) . . . . ?
O11 C23 C28 C29 7.5(11) . . . . ?
O21 C4 C5 C6 -179.2(8) . . . . ?
O22 C26 C27 C28 -180.0(8) . . . . ?
N1 C9 C10 C11 -76.8(9) . . . . ?
N3 C31 C32 C33 75.0(11) . . . . ?
C1 C2 C3 C4 -0.1(12) . . . . ?
C1 C6 C7 N1 26.5(12) . . . . ?
C1 C6 C7 C8 -152.1(9) . . . . ?
C2 C1 C6 C5 -5.8(11) . . . . ?
C2 C1 C6 C7 168.6(7) . . . . ?
C2 C3 C4 O21 177.5(8) . . . . ?
C2 C3 C4 C5 -2.2(13) . . . . ?
C3 C4 C5 C6 0.5(13) . . . . ?
C4 C5 C6 C1 3.5(12) . . . . ?
C4 C5 C6 C7 -171.2(8) . . . . ?
C5 C6 C7 N1 -159.0(7) . . . . ?
C5 C6 C7 C8 22.3(12) . . . . ?
C6 C1 C2 C3 4.2(11) . . . . ?
C7 N1 C9 C10 -124.7(8) . . . . ?
C9 N1 C7 C6 -170.9(7) . . . . ?
C9 N1 C7 C8 7.7(12) . . . . ?
C9 C10 C11 N2 80.1(9) . . . . ?
C12 N2 C11 C10 -174.5(7) . . . . ?
C13 N2 C11 C10 68.4(9) . . . . ?
C14 O21 C4 C3 -169.5(8) . . . . ?
C14 O21 C4 C5 10.1(14) . . . . ?
C23 C24 C25 C26 -0.3(13) . . . . ?
C23 C28 C29 N3 -33.5(12) . . . . ?
C23 C28 C29 C30 142.5(8) . . . . ?
C24 C23 C28 C27 5.9(11) . . . . ?
C24 C23 C28 C29 -171.7(7) . . . . ?
C24 C25 C26 O22 179.8(8) . . . . ?
C24 C25 C26 C27 6.0(13) . . . . ?
C25 C26 C27 C28 -5.7(13) . . . . ?
C26 C27 C28 C23 -0.3(12) . . . . ?
C26 C27 C28 C29 177.4(8) . . . . ?
C27 C28 C29 N3 148.9(8) . . . . ?
C27 C28 C29 C30 -35.1(11) . . . . ?
C28 C23 C24 C25 -5.6(12) . . . . ?
C29 N3 C31 C32 129.2(9) . . . . ?
C31 N3 C29 C28 173.7(7) . . . . ?
C31 N3 C29 C30 -2.1(13) . . . . ?
C31 C32 C33 N4 -78.3(11) . . . . ?
C34 N4 C33 C32 175.8(8) . . . . ?
C35 N4 C33 C32 -70.5(11) . . . . ?
C36 O22 C26 C25 5.6(16) . . . . ?
C36 O22 C26 C27 179.7(11) . . . . ?

loop_
_platon_squeeze_void_nr
_platon_squeeze_void_average_x
_platon_squeeze_void_average_y
_platon_squeeze_void_average_z
_platon_squeeze_void_volume
_platon_squeeze_void_count_electrons
_platon_squeeze_void_content
1 -0.020 -0.016 -0.003 28120 9702 '232 CH2Cl2'
2 0.000 0.500 0.188 27 1 '2 ?'
3 0.000 0.500 0.312 27 1 '2 ?'
4 0.000 0.500 0.688 27 1 '2 ?'
5 0.000 0.500 0.812 27 1 '2 ?'
6 0.500 1.000 0.188 27 1 '2 ?'
7 0.500 1.000 0.812 27 1 '2 ?'
8 0.500 0.000 0.312 27 1 '2 ?'
9 0.500 0.000 0.688 27 1 '2 ?'
